data_1514513
loop_
_publ_author_name
'Wang, Hengbin'
'Guptill, David M.'
'Alvarez, Adrian Varela'
'Musaev, Djamaladdin G.'
'Davies, Huw M. L.'

_publ_section_title
;
 Rhodium-catalyzed enantioselective cyclopropanation of electron deficient
 alkenes.
;
_journal_issue 7
_journal_name_full 'Chemical science (Royal Society of Chemistry : 2010)'
_journal_page_first 2844
_journal_page_last 2850
_journal_paper_doi 10.1039/C3SC50425E
_journal_volume 4
_journal_year 2013
_chemical_absolute_configuration unk
_chemical_formula_moiety 'C21 H21 Br O4'
_chemical_formula_sum 'C21 H21 Br O4'
_chemical_formula_weight 417.29
_chemical_name_systematic
;
?
;
_space_group_crystal_system orthorhombic
_space_group_IT_number 19
_space_group_name_Hall 'P 2ac 2ab'
_space_group_name_H-M_alt 'P 21 21 21'
_symmetry_space_group_name_Hall 'P 2ac 2ab'
_symmetry_space_group_name_H-M 'P 21 21 21'
_atom_sites_solution_hydrogens geom
_atom_sites_solution_primary direct
_audit_creation_date 2012-11-01
_audit_creation_method
;
Olex2 1.2-beta
(compiled Aug 15 2012 15:59:22, GUI svn.r4314)
;
_cell_angle_alpha 90
_cell_angle_beta 90
_cell_angle_gamma 90
_cell_formula_units_Z 4
_cell_length_a 6.0402(2)
_cell_length_b 15.4144(4)
_cell_length_c 20.7290(8)
_cell_measurement_reflns_used 5848
_cell_measurement_temperature 173(2)
_cell_measurement_theta_max 28.831
_cell_measurement_theta_min 2.368
_cell_volume 1930.00(11)
_computing_cell_refinement 'SAINT v7.68A (Bruker, 2009)'
_computing_data_collection 'APEX2 v2011.2-4 (Bruker, 2011)'
_computing_data_reduction 'SAINT v7.68A (Bruker, 2009)'
_computing_molecular_graphics
;
O. V. Dolomanov, L. J. Bourhis, R. J. Gildea, J. A. K. Howard and H. Puschmann,
OLEX2: a complete structure solution, refinement and analysis program.
J. Appl. Cryst. (2009). 42, 339-341.
;
_computing_publication_material
;
O. V. Dolomanov, L. J. Bourhis, R. J. Gildea, J. A. K. Howard and H. Puschmann,
OLEX2: a complete structure solution, refinement and analysis program.
J. Appl. Cryst. (2009). 42, 339-341.
;
_computing_structure_refinement 'SHELXL-97 (Sheldrick, 2008)'
_computing_structure_solution 'SHELXS-97 (Sheldrick, 2008)'
_diffrn_ambient_temperature 173(2)
_diffrn_detector_area_resol_mean 512
_diffrn_measured_fraction_theta_full 1.000
_diffrn_measured_fraction_theta_max 0.996
_diffrn_measurement_device_type 'Bruker D8 diffractometer with APEX2 detector'
_diffrn_measurement_method '\f and \w scans with a narrow frame width'
_diffrn_radiation_monochromator graphite
_diffrn_radiation_type MoK\a
_diffrn_radiation_wavelength 0.71073
_diffrn_reflns_av_R_equivalents 0.0482
_diffrn_reflns_Laue_measured_fraction_full 1.000
_diffrn_reflns_Laue_measured_fraction_max 0.996
_diffrn_reflns_limit_h_max 8
_diffrn_reflns_limit_h_min -8
_diffrn_reflns_limit_k_max 21
_diffrn_reflns_limit_k_min -21
_diffrn_reflns_limit_l_max 29
_diffrn_reflns_limit_l_min -15
_diffrn_reflns_number 21661
_diffrn_reflns_point_group_measured_fraction_full 0.997
_diffrn_reflns_point_group_measured_fraction_max 0.990
_diffrn_reflns_theta_full 25.242
_diffrn_reflns_theta_max 30.990
_diffrn_reflns_theta_min 1.646
_diffrn_source 'fine-focus sealed tube'
_diffrn_standards_number 0
_exptl_absorpt_coefficient_mu 2.152
_exptl_absorpt_correction_T_max 0.7464
_exptl_absorpt_correction_T_min 0.5354
_exptl_absorpt_correction_type multi-scan
_exptl_absorpt_process_details
;
SADABS-2008/1 (Bruker,2008) was used for absorption correction.
wR2(int) was 0.1019 before and 0.0725 after correction.
The Ratio of minimum to maximum transmission is 0.7173.
The \l/2 correction factor is 0.0015.
;
_exptl_crystal_colour colourless
_exptl_crystal_colour_primary colourless
_exptl_crystal_density_diffrn 1.436
_exptl_crystal_description prism
_exptl_crystal_F_000 856
_exptl_crystal_size_max 0.472
_exptl_crystal_size_mid 0.451
_exptl_crystal_size_min 0.346
_refine_diff_density_max 0.349
_refine_diff_density_min -0.357
_refine_diff_density_rms 0.053
_refine_ls_abs_structure_details
;
Flack x determined using 1585 quotients [(I+)-I(-)]/[(I+)+(I-)]
(Parsons and Flack (2004), Acta Cryst. A60, s61).
;
_refine_ls_abs_structure_Flack 0.019(5)
_refine_ls_extinction_method none
_refine_ls_goodness_of_fit_ref 1.019
_refine_ls_hydrogen_treatment constr
_refine_ls_matrix_type full
_refine_ls_number_parameters 238
_refine_ls_number_reflns 6098
_refine_ls_number_restraints 0
_refine_ls_restrained_S_all 1.019
_refine_ls_R_factor_all 0.0604
_refine_ls_R_factor_gt 0.0382
_refine_ls_shift/su_max 0.001
_refine_ls_shift/su_mean 0.000
_refine_ls_structure_factor_coef Fsqd
_refine_ls_weighting_details
;
w=1/[\s^2^(Fo^2^)+(0.0145P)^2^]
where P=(Fo^2^+2Fc^2^)/3
;
_refine_ls_weighting_scheme calc
_refine_ls_wR_factor_gt 0.0837
_refine_ls_wR_factor_ref 0.0916
_reflns_Friedel_coverage 0.745
_reflns_Friedel_fraction_full 0.992
_reflns_Friedel_fraction_max 0.982
_reflns_number_gt 4554
_reflns_number_total 6098
_reflns_threshold_expression 'I > 2\s(I)'
_cod_data_source_file c3sc50425e.txt
_cod_data_source_block hwxviii046
_cod_database_code 1514513
_diffrn_reflns_sigmai/neti 0.0721
_shelx_estimated_absorpt_t_max 0.523
_shelx_estimated_absorpt_t_min 0.430
_shelx_space_group_comment
;
The symmetry employed for this shelxl refinement is uniquely defined
by the following loop, which should always be used as a source of
symmetry information in preference to the above space-group names.
They are only intended as comments.
;
_shelxl_version_number 2012-4

loop_
_space_group_symop_operation_xyz
'x, y, z'
'-x+1/2, -y, z+1/2'
'-x, y+1/2, -z+1/2'
'x+1/2, -y+1/2, -z'

loop_
_atom_site_label
_atom_site_type_symbol
_atom_site_fract_x
_atom_site_fract_y
_atom_site_fract_z
_atom_site_U_iso_or_equiv
_atom_site_adp_type
_atom_site_occupancy
_atom_site_site_symmetry_order
_atom_site_calc_flag
_atom_site_refinement_flags
Br1 Br -0.11092(8) 0.26179(2) 0.335627(15) 0.07023(17) Uani 1 1 d D
C1 C 0.1296(5) 0.69006(17) 0.43825(11) 0.0297(5) Uani 1 1 d D
C2 C 0.2868(4) 0.74945(19) 0.41952(13) 0.0343(6) Uani 1 1 d D
H2 H 0.4221 0.7549 0.4425 0.041 Uiso 1 1 calc RD
C3 C 0.2435(5) 0.8010(2) 0.36642(15) 0.0399(7) Uani 1 1 d D
H3 H 0.3496 0.8427 0.3529 0.048 Uiso 1 1 calc RD
C4 C 0.0472(5) 0.79233(19) 0.33278(15) 0.0395(6) Uani 1 1 d D
H4 H 0.0180 0.8281 0.2965 0.047 Uiso 1 1 calc RD
C5 C -0.1062(5) 0.7314(2) 0.35223(14) 0.0410(7) Uani 1 1 d D
H5 H -0.2402 0.7249 0.3287 0.049 Uiso 1 1 calc RD
C6 C -0.0670(5) 0.6797(2) 0.40554(14) 0.0371(6) Uani 1 1 d D
H6 H -0.1731 0.6380 0.4192 0.044 Uiso 1 1 calc RD
C7 C 0.3213(4) 0.58479(17) 0.50264(11) 0.0278(5) Uani 1 1 d D
C8 C 0.3116(4) 0.54926(18) 0.56901(12) 0.0288(6) Uani 1 1 d D
H8 H 0.2770 0.5917 0.6041 0.035 Uiso 1 1 calc RD
C9 C 0.4540(4) 0.4747(2) 0.58724(14) 0.0338(6) Uani 1 1 d D
H9A H 0.5094 0.4724 0.6322 0.041 Uiso 1 1 calc RD
H9B H 0.5591 0.4526 0.5545 0.041 Uiso 1 1 calc RD
C10 C 0.2112(4) 0.45786(17) 0.57644(11) 0.0238(5) Uani 1 1 d D
C11 C 0.1386(4) 0.41133(16) 0.51692(11) 0.0243(5) Uani 1 1 d D
C12 C -0.0535(4) 0.43726(18) 0.48515(13) 0.0280(5) Uani 1 1 d D
H12 H -0.1343 0.4858 0.5007 0.034 Uiso 1 1 calc RD
C13 C -0.1282(5) 0.3930(2) 0.43108(12) 0.0364(6) Uani 1 1 d D
H13 H -0.2617 0.4098 0.4103 0.044 Uiso 1 1 calc RD
C14 C -0.0049(5) 0.3241(2) 0.40791(13) 0.0391(7) Uani 1 1 d D
C15 C 0.1884(6) 0.2982(2) 0.43718(13) 0.0409(7) Uani 1 1 d D
H15 H 0.2721 0.2512 0.4202 0.049 Uiso 1 1 calc RD
C16 C 0.2591(5) 0.34198(18) 0.49211(13) 0.0332(6) Uani 1 1 d D
H16 H 0.3917 0.3243 0.5130 0.040 Uiso 1 1 calc RD
C17 C 0.0718(4) 0.44189(17) 0.63531(11) 0.0242(5) Uani 1 1 d D
C18 C 0.0492(4) 0.47999(19) 0.75122(12) 0.0280(6) Uani 1 1 d D
C19 C -0.2022(4) 0.4875(2) 0.75402(14) 0.0378(7) Uani 1 1 d D
H19A H -0.2486 0.5420 0.7339 0.057 Uiso 1 1 calc RD
H19B H -0.2508 0.4866 0.7991 0.057 Uiso 1 1 calc RD
H19C H -0.2690 0.4386 0.7309 0.057 Uiso 1 1 calc RD
C20 C 0.1273(5) 0.3923(2) 0.77403(13) 0.0399(7) Uani 1 1 d D
H20A H 0.0512 0.3468 0.7496 0.060 Uiso 1 1 calc RD
H20B H 0.0942 0.3858 0.8201 0.060 Uiso 1 1 calc RD
H20C H 0.2874 0.3874 0.7672 0.060 Uiso 1 1 calc RD
C21 C 0.1588(5) 0.5528(2) 0.78793(14) 0.0451(7) Uani 1 1 d D
H21A H 0.3195 0.5496 0.7820 0.068 Uiso 1 1 calc RD
H21B H 0.1235 0.5475 0.8339 0.068 Uiso 1 1 calc RD
H21C H 0.1044 0.6086 0.7717 0.068 Uiso 1 1 calc RD
O1 O 0.1555(3) 0.64353(13) 0.49612(8) 0.0364(5) Uani 1 1 d D
O2 O 0.4465(3) 0.56557(14) 0.46046(9) 0.0377(5) Uani 1 1 d D
O3 O -0.0716(3) 0.38762(13) 0.63751(8) 0.0320(4) Uani 1 1 d D
O4 O 0.1295(3) 0.49452(12) 0.68402(8) 0.0305(4) Uani 1 1 d D

loop_
_atom_site_aniso_label
_atom_site_aniso_U_11
_atom_site_aniso_U_22
_atom_site_aniso_U_33
_atom_site_aniso_U_23
_atom_site_aniso_U_13
_atom_site_aniso_U_12
Br1 0.1316(4) 0.0492(2) 0.02989(16) -0.00432(14) -0.01478(19) -0.0366(2)
C1 0.0404(14) 0.0264(13) 0.0223(11) -0.0027(9) 0.0038(11) 0.0034(12)
C2 0.0389(13) 0.0322(16) 0.0319(13) -0.0038(12) -0.0004(11) -0.0065(12)
C3 0.0507(16) 0.0314(16) 0.0377(15) 0.0018(13) 0.0056(14) -0.0064(13)
C4 0.0559(17) 0.0320(15) 0.0306(13) 0.0001(13) 0.0000(14) 0.0084(13)
C5 0.0404(15) 0.0440(17) 0.0387(14) -0.0065(12) -0.0059(12) 0.0065(14)
C6 0.0359(14) 0.0336(15) 0.0417(16) -0.0001(12) 0.0058(13) -0.0037(12)
C7 0.0307(12) 0.0262(14) 0.0267(12) 0.0001(10) 0.0021(11) -0.0076(10)
C8 0.0323(12) 0.0319(15) 0.0220(12) -0.0003(10) 0.0009(10) -0.0074(11)
C9 0.0250(12) 0.0507(19) 0.0257(12) 0.0024(12) -0.0031(10) -0.0025(12)
C10 0.0244(10) 0.0263(14) 0.0208(11) 0.0023(10) 0.0009(9) 0.0016(10)
C11 0.0282(11) 0.0243(12) 0.0204(10) 0.0025(9) 0.0027(10) -0.0014(10)
C12 0.0282(12) 0.0297(13) 0.0262(12) 0.0018(10) 0.0001(10) -0.0019(10)
C13 0.0399(14) 0.0431(17) 0.0261(12) 0.0061(12) -0.0071(12) -0.0118(14)
C14 0.0634(19) 0.0337(16) 0.0202(12) 0.0012(11) -0.0005(12) -0.0197(14)
C15 0.068(2) 0.0262(15) 0.0283(13) -0.0022(11) 0.0111(14) -0.0017(14)
C16 0.0437(14) 0.0279(14) 0.0279(13) 0.0049(11) 0.0024(11) 0.0028(12)
C17 0.0258(11) 0.0258(13) 0.0209(11) 0.0032(9) -0.0019(9) 0.0025(10)
C18 0.0314(13) 0.0357(16) 0.0170(10) 0.0001(10) 0.0012(10) -0.0003(11)
C19 0.0329(14) 0.047(2) 0.0331(14) 0.0023(13) 0.0033(12) 0.0094(13)
C20 0.0442(15) 0.0480(18) 0.0274(13) 0.0075(12) 0.0005(13) 0.0148(15)
C21 0.0512(16) 0.052(2) 0.0319(14) -0.0131(13) 0.0085(14) -0.0112(15)
O1 0.0447(11) 0.0381(11) 0.0265(9) 0.0047(8) 0.0103(9) 0.0057(9)
O2 0.0403(11) 0.0409(12) 0.0320(10) 0.0042(9) 0.0114(8) 0.0032(9)
O3 0.0336(9) 0.0367(11) 0.0258(9) 0.0001(8) 0.0018(8) -0.0072(8)
O4 0.0389(9) 0.0330(10) 0.0197(8) -0.0006(7) 0.0041(7) -0.0077(8)

loop_
_atom_type_symbol
_atom_type_description
_atom_type_scat_dispersion_real
_atom_type_scat_dispersion_imag
_atom_type_scat_source
C C 0.0033 0.0016 'International Tables Vol C Tables 4.2.6.8 and 6.1.1.4'
H H 0.0000 0.0000 'International Tables Vol C Tables 4.2.6.8 and 6.1.1.4'
O O 0.0106 0.0060 'International Tables Vol C Tables 4.2.6.8 and 6.1.1.4'
Br Br -0.2901 2.4595 'International Tables Vol C Tables 4.2.6.8 and 6.1.1.4'

loop_
_geom_angle_atom_site_label_1
_geom_angle_atom_site_label_2
_geom_angle_atom_site_label_3
_geom_angle
C2 C1 C6 122.3(3)
C2 C1 O1 120.3(2)
C6 C1 O1 117.2(2)
C1 C2 H2 120.8
C1 C2 C3 118.5(3)
C3 C2 H2 120.8
C2 C3 H3 119.7
C4 C3 C2 120.6(3)
C4 C3 H3 119.7
C3 C4 H4 120.2
C5 C4 C3 119.6(3)
C5 C4 H4 120.2
C4 C5 H5 119.6
C4 C5 C6 120.7(3)
C6 C5 H5 119.6
C1 C6 C5 118.3(3)
C1 C6 H6 120.9
C5 C6 H6 120.9
O1 C7 C8 108.1(2)
O2 C7 C8 127.8(2)
O2 C7 O1 124.1(2)
C7 C8 H8 116.2
C7 C8 C9 120.0(2)
C7 C8 C10 116.5(2)
C9 C8 H8 116.2
C9 C8 C10 59.68(17)
C10 C8 H8 116.2
C8 C9 H9A 117.6
C8 C9 H9B 117.6
C8 C9 C10 62.06(17)
H9A C9 H9B 114.6
C10 C9 H9A 117.6
C10 C9 H9B 117.6
C9 C10 C8 58.27(17)
C11 C10 C8 118.2(2)
C11 C10 C9 119.5(2)
C11 C10 C17 115.3(2)
C17 C10 C8 116.8(2)
C17 C10 C9 116.9(2)
C12 C11 C10 119.8(2)
C16 C11 C10 121.4(2)
C16 C11 C12 118.8(2)
C11 C12 H12 119.6
C13 C12 C11 120.8(3)
C13 C12 H12 119.6
C12 C13 H13 120.6
C14 C13 C12 118.9(3)
C14 C13 H13 120.6
C13 C14 Br1 118.9(2)
C15 C14 Br1 119.3(2)
C15 C14 C13 121.8(3)
C14 C15 H15 120.6
C14 C15 C16 118.7(3)
C16 C15 H15 120.6
C11 C16 H16 119.5
C15 C16 C11 121.0(3)
C15 C16 H16 119.5
O3 C17 C10 123.2(2)
O3 C17 O4 125.3(2)
O4 C17 C10 111.5(2)
C20 C18 C19 111.6(3)
C20 C18 C21 111.8(2)
C21 C18 C19 111.2(3)
O4 C18 C19 110.4(2)
O4 C18 C20 109.0(2)
O4 C18 C21 102.5(2)
C18 C19 H19A 109.5
C18 C19 H19B 109.5
C18 C19 H19C 109.5
H19A C19 H19B 109.5
H19A C19 H19C 109.5
H19B C19 H19C 109.5
C18 C20 H20A 109.5
C18 C20 H20B 109.5
C18 C20 H20C 109.5
H20A C20 H20B 109.5
H20A C20 H20C 109.5
H20B C20 H20C 109.5
C18 C21 H21A 109.5
C18 C21 H21B 109.5
C18 C21 H21C 109.5
H21A C21 H21B 109.5
H21A C21 H21C 109.5
H21B C21 H21C 109.5
C7 O1 C1 120.48(19)
C17 O4 C18 121.84(19)

loop_
_geom_bond_atom_site_label_1
_geom_bond_atom_site_label_2
_geom_bond_distance
Br1 C14 1.891(3)
C1 C2 1.375(4)
C1 C6 1.377(4)
C1 O1 1.406(3)
C2 H2 0.9500
C2 C3 1.382(4)
C3 H3 0.9500
C3 C4 1.382(4)
C4 H4 0.9500
C4 C5 1.379(4)
C5 H5 0.9500
C5 C6 1.383(4)
C6 H6 0.9500
C7 C8 1.482(3)
C7 O1 1.357(3)
C7 O2 1.194(3)
C8 H8 1.0000
C8 C9 1.484(4)
C8 C10 1.542(4)
C9 H9A 0.9900
C9 H9B 0.9900
C9 C10 1.506(3)
C10 C11 1.493(3)
C10 C17 1.503(3)
C11 C12 1.393(3)
C11 C16 1.392(4)
C12 H12 0.9500
C12 C13 1.387(4)
C13 H13 0.9500
C13 C14 1.384(5)
C14 C15 1.375(5)
C15 H15 0.9500
C15 C16 1.391(4)
C16 H16 0.9500
C17 O3 1.205(3)
C17 O4 1.341(3)
C18 C19 1.524(4)
C18 C20 1.507(4)
C18 C21 1.509(4)
C18 O4 1.492(3)
C19 H19A 0.9800
C19 H19B 0.9800
C19 H19C 0.9800
C20 H20A 0.9800
C20 H20B 0.9800
C20 H20C 0.9800
C21 H21A 0.9800
C21 H21B 0.9800
C21 H21C 0.9800

loop_
_geom_torsion_atom_site_label_1
_geom_torsion_atom_site_label_2
_geom_torsion_atom_site_label_3
_geom_torsion_atom_site_label_4
_geom_torsion
Br1 C14 C15 C16 -177.0(2)
C1 C2 C3 C4 -0.5(4)
C2 C1 C6 C5 -0.3(4)
C2 C1 O1 C7 -66.8(3)
C2 C3 C4 C5 -0.3(5)
C3 C4 C5 C6 0.9(5)
C4 C5 C6 C1 -0.6(4)
C6 C1 C2 C3 0.8(4)
C6 C1 O1 C7 119.4(3)
C7 C8 C9 C10 -105.0(3)
C7 C8 C10 C9 110.8(3)
C7 C8 C10 C11 1.9(3)
C7 C8 C10 C17 -142.7(2)
C8 C7 O1 C1 177.8(2)
C8 C9 C10 C11 106.8(3)
C8 C9 C10 C17 -106.3(2)
C8 C10 C11 C12 -73.5(3)
C8 C10 C11 C16 106.5(3)
C8 C10 C17 O3 154.5(2)
C8 C10 C17 O4 -26.2(3)
C9 C8 C10 C11 -108.9(2)
C9 C8 C10 C17 106.5(2)
C9 C10 C11 C12 -141.0(3)
C9 C10 C11 C16 39.0(4)
C9 C10 C17 O3 -139.3(3)
C9 C10 C17 O4 40.0(3)
C10 C11 C12 C13 -177.7(2)
C10 C11 C16 C15 179.0(2)
C10 C17 O4 C18 -167.4(2)
C11 C10 C17 O3 9.0(3)
C11 C10 C17 O4 -171.7(2)
C11 C12 C13 C14 -1.9(4)
C12 C11 C16 C15 -1.0(4)
C12 C13 C14 Br1 178.28(19)
C12 C13 C14 C15 0.3(4)
C13 C14 C15 C16 1.0(4)
C14 C15 C16 C11 -0.6(4)
C16 C11 C12 C13 2.3(4)
C17 C10 C11 C12 71.5(3)
C17 C10 C11 C16 -108.5(3)
C19 C18 O4 C17 -62.5(3)
C20 C18 O4 C17 60.4(3)
C21 C18 O4 C17 179.0(2)
O1 C1 C2 C3 -172.6(2)
O1 C1 C6 C5 173.3(2)
O1 C7 C8 C9 171.6(2)
O1 C7 C8 C10 103.0(2)
O2 C7 C8 C9 -6.8(4)
O2 C7 C8 C10 -75.4(3)
O2 C7 O1 C1 -3.7(4)
O3 C17 O4 C18 11.9(4)
